data_1511796
loop_
_publ_author_name
'Zhou, Weidong'
'Hern\'andez-Burgos, Kenneth'
'Burkhardt, Stephen E.'
'Qian, Hualei'
'Abru H\'ector D.'

_publ_section_title
;
 Synthesis and Electrochemical and Computational Analysis of Two New
 Families of Thiophene-Carbonyl Molecules
;
_journal_issue 12
_journal_name_full 'The Journal of Physical Chemistry C'
_journal_page_first 6022
_journal_paper_doi 10.1021/jp310555b
_journal_volume 117
_journal_year 2013
_chemical_formula_moiety 'C10 H6 O2 S2'
_chemical_formula_sum 'C10 H6 O2 S2'
_chemical_formula_weight 222.27
_chemical_name_systematic ?
_space_group_IT_number 14
_symmetry_cell_setting monoclinic
_symmetry_space_group_name_Hall '-P 2ybc'
_symmetry_space_group_name_H-M 'P 1 21/c 1'
_atom_sites_solution_hydrogens difmap
_atom_sites_solution_primary direct
_atom_sites_solution_secondary difmap
_audit_creation_method SHELXL-97
_cell_angle_alpha 90.00
_cell_angle_beta 96.938(4)
_cell_angle_gamma 90.00
_cell_formula_units_Z 2
_cell_length_a 7.2737(9)
_cell_length_b 4.7577(5)
_cell_length_c 13.7190(17)
_cell_measurement_reflns_used 3548
_cell_measurement_temperature 173(2)
_cell_measurement_theta_max 31.26
_cell_measurement_theta_min 2.99
_cell_volume 471.28(10)
_computing_cell_refinement 'Bruker SAINT+'
_computing_data_collection 'Bruker APEX2'
_computing_data_reduction 'Bruker SAINT+'
_computing_molecular_graphics 'Bruker SHELXTL'
_computing_publication_material 'Bruker SHELXTL'
_computing_structure_refinement 'SHELXL-97 (Sheldrick, 1997)'
_computing_structure_solution 'SHELXS-97 (Sheldrick, 1990)'
_diffrn_ambient_temperature 173(2)
_diffrn_measured_fraction_theta_full 0.990
_diffrn_measured_fraction_theta_max 0.990
_diffrn_measurement_device_type 'Bruker X8 APEX II diffractometer'
_diffrn_measurement_method 'phi and omega scans'
_diffrn_radiation_monochromator graphite
_diffrn_radiation_source 'fine-focus sealed tube'
_diffrn_radiation_type MoK\a
_diffrn_radiation_wavelength 0.71073
_diffrn_reflns_av_R_equivalents 0.0178
_diffrn_reflns_av_sigmaI/netI 0.0160
_diffrn_reflns_limit_h_max 10
_diffrn_reflns_limit_h_min -10
_diffrn_reflns_limit_k_max 4
_diffrn_reflns_limit_k_min -6
_diffrn_reflns_limit_l_max 18
_diffrn_reflns_limit_l_min -19
_diffrn_reflns_number 5285
_diffrn_reflns_theta_full 30.50
_diffrn_reflns_theta_max 30.50
_diffrn_reflns_theta_min 2.99
_diffrn_standards_number 0
_exptl_absorpt_coefficient_mu 0.530
_exptl_absorpt_correction_T_max 0.9015
_exptl_absorpt_correction_T_min 0.7966
_exptl_absorpt_correction_type multi-scan
_exptl_absorpt_process_details SADABS
_exptl_crystal_colour colourless
_exptl_crystal_density_diffrn 1.566
_exptl_crystal_density_method 'not measured'
_exptl_crystal_description block
_exptl_crystal_F_000 228
_exptl_crystal_size_max 0.45
_exptl_crystal_size_mid 0.35
_exptl_crystal_size_min 0.20
_refine_diff_density_max 0.496
_refine_diff_density_min -0.259
_refine_diff_density_rms 0.058
_refine_ls_extinction_method none
_refine_ls_goodness_of_fit_ref 1.045
_refine_ls_hydrogen_treatment refall
_refine_ls_matrix_type full
_refine_ls_number_parameters 76
_refine_ls_number_reflns 1418
_refine_ls_number_restraints 1
_refine_ls_restrained_S_all 1.048
_refine_ls_R_factor_all 0.0370
_refine_ls_R_factor_gt 0.0337
_refine_ls_shift/su_max 0.000
_refine_ls_shift/su_mean 0.000
_refine_ls_structure_factor_coef Fsqd
_refine_ls_weighting_details 'calc w=1/[\s^2^(Fo^2^)+(0.0640P)^2^+0.1957P] where P=(Fo^2^+2Fc^2^)/3'
_refine_ls_weighting_scheme calc
_refine_ls_wR_factor_gt 0.1021
_refine_ls_wR_factor_ref 0.1068
_reflns_number_gt 1290
_reflns_number_total 1418
_reflns_threshold_expression >2sigma(I)
_cod_data_source_file jp310555b_si_002.cif
_cod_data_source_block wz1
_cod_depositor_comments
;
The following automatic conversions were performed:

'_symmetry_cell_setting' value 'Monoclinic' changed to 'monoclinic'
according to /home/saulius/struct/CIF-dictionaries/cif_core.dic
dictionary named 'cif_core.dic' version 2.4.2 from 2011-04-26.

Automatic conversion script
Id: cif_fix_values 1891 2012-01-12 08:04:46Z andrius 
;
_cod_original_sg_symbol_H-M P2(1)/c
_cod_database_code 1511796

loop_
_symmetry_equiv_pos_as_xyz
'x, y, z'
'-x, y+1/2, -z+1/2'
'-x, -y, -z'
'x, -y-1/2, z-1/2'

loop_
_atom_site_label
_atom_site_type_symbol
_atom_site_fract_x
_atom_site_fract_y
_atom_site_fract_z
_atom_site_U_iso_or_equiv
_atom_site_adp_type
_atom_site_occupancy
_atom_site_symmetry_multiplicity
_atom_site_calc_flag
_atom_site_refinement_flags
S1 S 0.07467(4) 0.07946(8) 0.15767(3) 0.03163(15) Uani 1 1 d .
O1 O 0.19382(14) 0.5873(2) -0.05586(9) 0.0363(3) Uani 1 1 d .
C1 C 0.2722(2) -0.0977(3) 0.20023(11) 0.0333(3) Uani 1 1 d .
H1 H 0.270(3) -0.219(5) 0.2516(18) 0.056(6) Uiso 1 1 d .
C2 C 0.41810(19) -0.0281(3) 0.15058(11) 0.0322(3) Uani 1 1 d .
H2 H 0.536(4) -0.107(5) 0.1636(17) 0.063(7) Uiso 1 1 d .
C3 C 0.36921(17) 0.1801(3) 0.07680(10) 0.0283(3) Uani 1 1 d D
H3 H 0.442(3) 0.251(5) 0.0344(15) 0.052(6) Uiso 1 1 d D
C4 C 0.18631(17) 0.2578(3) 0.07224(9) 0.0256(3) Uani 1 1 d .
C5 C 0.10382(17) 0.4655(3) 0.00120(10) 0.0273(3) Uani 1 1 d .

loop_
_atom_site_aniso_label
_atom_site_aniso_U_11
_atom_site_aniso_U_22
_atom_site_aniso_U_33
_atom_site_aniso_U_23
_atom_site_aniso_U_13
_atom_site_aniso_U_12
S1 0.0275(2) 0.0358(2) 0.0328(2) 0.00465(12) 0.00877(14) 0.00114(12)
O1 0.0241(5) 0.0438(6) 0.0430(6) 0.0131(4) 0.0127(4) 0.0000(4)
C1 0.0321(7) 0.0344(7) 0.0327(7) 0.0045(5) 0.0010(5) 0.0020(5)
C2 0.0250(6) 0.0314(6) 0.0390(7) -0.0011(5) -0.0003(5) 0.0015(5)
C3 0.0212(5) 0.0271(6) 0.0375(7) -0.0038(5) 0.0075(5) -0.0027(4)
C4 0.0239(5) 0.0247(6) 0.0285(6) -0.0017(4) 0.0044(4) -0.0013(4)
C5 0.0220(5) 0.0287(6) 0.0317(6) 0.0000(5) 0.0057(4) -0.0013(4)

loop_
_atom_type_symbol
_atom_type_description
_atom_type_scat_dispersion_real
_atom_type_scat_dispersion_imag
_atom_type_scat_source
C C 0.0033 0.0016 'International Tables Vol C Tables 4.2.6.8 and 6.1.1.4'
H H 0.0000 0.0000 'International Tables Vol C Tables 4.2.6.8 and 6.1.1.4'
O O 0.0106 0.0060 'International Tables Vol C Tables 4.2.6.8 and 6.1.1.4'
S S 0.1246 0.1234 'International Tables Vol C Tables 4.2.6.8 and 6.1.1.4'

loop_
_geom_angle_atom_site_label_1
_geom_angle_atom_site_label_2
_geom_angle_atom_site_label_3
_geom_angle
_geom_angle_site_symmetry_3
C1 S1 C4 91.69(7) .
C2 C1 S1 112.41(11) .
C1 C2 C3 112.23(12) .
C4 C3 C2 112.01(12) .
C3 C4 C5 121.87(12) .
C3 C4 S1 111.64(10) .
C5 C4 S1 126.49(9) .
O1 C5 C4 122.46(12) .
O1 C5 C5 118.91(15) 3_565
C4 C5 C5 118.63(14) 3_565

loop_
_geom_bond_atom_site_label_1
_geom_bond_atom_site_label_2
_geom_bond_distance
_geom_bond_site_symmetry_2
S1 C1 1.7067(15) .
S1 C4 1.7271(13) .
O1 C5 1.2250(16) .
C1 C2 1.369(2) .
C2 C3 1.430(2) .
C3 C4 1.3748(17) .
C4 C5 1.4647(18) .
C5 C5 1.542(2) 3_565
